data_1545410
loop_
_publ_author_name
'Nyandoro, Stephen S.'
'Munissi, Joan J. E.'
'Kombo, Msim'
'Mgina, Clarence A.'
'Pan, Fangfang'
'Gruhonjic, Amra'
'Fitzpatrick, Paul'
'Lu, Yu'
'Wang, Bin'
'Rissanen, Kari'
'Erd\'elyi, M\'at\'e'

_publ_section_title
;
 Flavonoids from Erythrina schliebenii.
;
_journal_issue 2
_journal_name_full 'Journal of natural products'
_journal_page_first 377
_journal_page_last 383
_journal_paper_doi 10.1021/acs.jnatprod.6b00839
_journal_volume 80
_journal_year 2017
_chemical_absolute_configuration ad
_chemical_formula_moiety 'C19 H20 O6'
_chemical_formula_sum 'C19 H20 O6'
_chemical_formula_weight 344.35
_space_group_crystal_system monoclinic
_space_group_IT_number 4
_space_group_name_Hall 'P 2yb'
_space_group_name_H-M_alt 'P 1 21 1'
_symmetry_space_group_name_Hall 'P 2yb'
_symmetry_space_group_name_H-M 'P 1 21 1'
_atom_sites_solution_hydrogens geom
_audit_creation_date 2016-08-08
_audit_creation_method
;
Olex2 1.2
(compiled 2016.02.19 svn.r3266 for OlexSys, GUI svn.r5155)
;
_cell_angle_alpha 90
_cell_angle_beta 101.571(3)
_cell_angle_gamma 90
_cell_formula_units_Z 2
_cell_length_a 8.3072(2)
_cell_length_b 8.03313(19)
_cell_length_c 12.8765(3)
_cell_measurement_reflns_used 4318
_cell_measurement_temperature 123.01(10)
_cell_measurement_theta_max 73.5010
_cell_measurement_theta_min 5.5040
_cell_volume 841.82(4)
_computing_cell_refinement
;
CrysAlisPro, Agilent Technologies,
Version 1.171.36.28 (release 01-02-2013 CrysAlis171 .NET)
(compiled Feb  1 2013,16:14:44)
;
_computing_data_collection
;
CrysAlisPro, Agilent Technologies,
Version 1.171.36.28 (release 01-02-2013 CrysAlis171 .NET)
(compiled Feb  1 2013,16:14:44)
;
_computing_data_reduction
;
CrysAlisPro, Agilent Technologies,
Version 1.171.36.28 (release 01-02-2013 CrysAlis171 .NET)
(compiled Feb  1 2013,16:14:44)
;
_computing_molecular_graphics 'Olex2 (Dolomanov et al., 2009)'
_computing_publication_material 'Olex2 (Dolomanov et al., 2009)'
_computing_structure_refinement 'ShelXL (Sheldrick, 2015)'
_diffrn_ambient_temperature 123.01(10)
_diffrn_detector_area_resol_mean 5.1977
_diffrn_measured_fraction_theta_full 0.973
_diffrn_measured_fraction_theta_max 0.967
_diffrn_measurement_details
;
#__ type_ start__ end____ width___ exp.time_
  1 omega  -26.00    9.00   1.0000    1.0000
omega____ theta____ kappa____ phi______ frames
    -      -25.7216  -77.0000  -90.0000 35

#__ type_ start__ end____ width___ exp.time_
  2 omega -135.00  -88.00   1.0000    1.0000
omega____ theta____ kappa____ phi______ frames
    -      -25.7216  -77.0000  -90.0000 47

#__ type_ start__ end____ width___ exp.time_
  3 omega  -85.00  -34.00   1.0000    1.0000
omega____ theta____ kappa____ phi______ frames
    -      -25.7216  -77.0000  -90.0000 51

#__ type_ start__ end____ width___ exp.time_
  4 omega -134.00  -87.00   1.0000    1.0000
omega____ theta____ kappa____ phi______ frames
    -      -25.7216  -99.0000 -150.0000 47

#__ type_ start__ end____ width___ exp.time_
  5 omega  -81.00   35.00   1.0000    1.0000
omega____ theta____ kappa____ phi______ frames
    -      -25.7216   70.0000 -170.0000 116

#__ type_ start__ end____ width___ exp.time_
  6 omega   56.00   81.00   1.0000    1.0000
omega____ theta____ kappa____ phi______ frames
    -      -25.7216   70.0000 -170.0000 25

#__ type_ start__ end____ width___ exp.time_
  7 omega -176.00  -17.00   1.0000    2.0000
omega____ theta____ kappa____ phi______ frames
    -      -74.0705  -50.0000  -60.0000 159

#__ type_ start__ end____ width___ exp.time_
  8 omega  -48.00   28.00   1.0000    2.0000
omega____ theta____ kappa____ phi______ frames
    -      -74.0705   37.0000 -120.0000 76

#__ type_ start__ end____ width___ exp.time_
  9 omega  -49.00   22.00   1.0000    2.0000
omega____ theta____ kappa____ phi______ frames
    -      -74.0705   25.0000  -30.0000 71

#__ type_ start__ end____ width___ exp.time_
 10 omega -136.00   31.00   1.0000    2.0000
omega____ theta____ kappa____ phi______ frames
    -      -74.0705  -12.0000  -30.0000 167

#__ type_ start__ end____ width___ exp.time_
 11 omega  127.00  168.00   1.0000    2.0000
omega____ theta____ kappa____ phi______ frames
    -       74.0705  111.0000 -150.0000 41

#__ type_ start__ end____ width___ exp.time_
 12 omega  116.00  177.00   1.0000    2.0000
omega____ theta____ kappa____ phi______ frames
    -       74.0705   77.0000  -90.0000 61

#__ type_ start__ end____ width___ exp.time_
 13 omega  148.00  178.00   1.0000    2.0000
omega____ theta____ kappa____ phi______ frames
    -       74.0705  111.0000 -120.0000 30

#__ type_ start__ end____ width___ exp.time_
 14 omega  102.00  136.00   1.0000    2.0000
omega____ theta____ kappa____ phi______ frames
    -       74.0705  111.0000 -120.0000 34

#__ type_ start__ end____ width___ exp.time_
 15 omega  126.00  176.00   1.0000    2.0000
omega____ theta____ kappa____ phi______ frames
    -       74.0705  111.0000  -30.0000 50

#__ type_ start__ end____ width___ exp.time_
 16 omega  -43.00   17.00   1.0000    3.0000
omega____ theta____ kappa____ phi______ frames
    -      -86.5000   43.0000    0.0000 60

#__ type_ start__ end____ width___ exp.time_
 17 omega   20.00   89.00   1.0000    3.0000
omega____ theta____ kappa____ phi______ frames
    -      122.4195   21.0000 -120.0000 69

#__ type_ start__ end____ width___ exp.time_
 18 omega   91.00  130.00   1.0000    3.0000
omega____ theta____ kappa____ phi______ frames
    -      122.4195  138.0000  -90.0000 39

#__ type_ start__ end____ width___ exp.time_
 19 omega   67.00  169.00   1.0000    3.0000
omega____ theta____ kappa____ phi______ frames
    -      122.4195   54.0000  -90.0000 102

#__ type_ start__ end____ width___ exp.time_
 20 omega   14.00  140.00   1.0000    3.0000
omega____ theta____ kappa____ phi______ frames
    -      122.4195  -70.0000   57.0000 126

#__ type_ start__ end____ width___ exp.time_
 21 omega  105.00  178.00   1.0000    3.0000
omega____ theta____ kappa____ phi______ frames
    -      122.4195  104.0000   90.0000 73

#__ type_ start__ end____ width___ exp.time_
 22 omega   15.00  108.00   1.0000    3.0000
omega____ theta____ kappa____ phi______ frames
    -      122.4195 -104.0000   60.0000 93

#__ type_ start__ end____ width___ exp.time_
 23 omega  103.00  148.00   1.0000    3.0000
omega____ theta____ kappa____ phi______ frames
    -      122.4195  104.0000  120.0000 45

#__ type_ start__ end____ width___ exp.time_
 24 omega  153.00  178.00   1.0000    3.0000
omega____ theta____ kappa____ phi______ frames
    -      122.4195  138.0000  -90.0000 25

#__ type_ start__ end____ width___ exp.time_
 25 omega   56.00  170.00   1.0000    3.0000
omega____ theta____ kappa____ phi______ frames
    -      122.4195   43.0000  -30.0000 114

#__ type_ start__ end____ width___ exp.time_
 26 omega   14.00   72.00   1.0000    3.0000
omega____ theta____ kappa____ phi______ frames
    -      122.4195  -32.0000   60.0000 58

#__ type_ start__ end____ width___ exp.time_
 27 omega  110.00  168.00   1.0000    3.0000
omega____ theta____ kappa____ phi______ frames
    -      122.4195   21.0000 -120.0000 58

#__ type_ start__ end____ width___ exp.time_
 28 omega   89.00  178.00   1.0000    3.0000
omega____ theta____ kappa____ phi______ frames
    -      122.4195  138.0000  120.0000 89

#__ type_ start__ end____ width___ exp.time_
 29 omega  146.00  177.00   1.0000    3.0000
omega____ theta____ kappa____ phi______ frames
    -      122.4195  -70.0000   57.0000 31
;
_diffrn_measurement_device_type 'SuperNova, Dual, Cu at zero, Atlas'
_diffrn_measurement_method '\w scans'
_diffrn_orient_matrix_UB_11 -0.1061937000
_diffrn_orient_matrix_UB_12 -0.0839100000
_diffrn_orient_matrix_UB_13 -0.0978202000
_diffrn_orient_matrix_UB_21 0.0628248000
_diffrn_orient_matrix_UB_22 0.1263944000
_diffrn_orient_matrix_UB_23 -0.0726399000
_diffrn_orient_matrix_UB_31 0.1434640000
_diffrn_orient_matrix_UB_32 -0.1173918000
_diffrn_orient_matrix_UB_33 -0.0083507000
_diffrn_radiation_monochromator mirror
_diffrn_radiation_type CuK\a
_diffrn_radiation_wavelength 1.5418
_diffrn_reflns_av_R_equivalents 0.0195
_diffrn_reflns_av_unetI/netI 0.0245
_diffrn_reflns_Laue_measured_fraction_full 0.973
_diffrn_reflns_Laue_measured_fraction_max 0.967
_diffrn_reflns_limit_h_max 10
_diffrn_reflns_limit_h_min -9
_diffrn_reflns_limit_k_max 9
_diffrn_reflns_limit_k_min -9
_diffrn_reflns_limit_l_max 14
_diffrn_reflns_limit_l_min -16
_diffrn_reflns_number 4520
_diffrn_reflns_point_group_measured_fraction_full 0.964
_diffrn_reflns_point_group_measured_fraction_max 0.948
_diffrn_reflns_theta_full 66.750
_diffrn_reflns_theta_max 73.666
_diffrn_reflns_theta_min 7.020
_diffrn_source 'SuperNova (Cu) X-ray Source'
_exptl_absorpt_coefficient_mu 0.842
_exptl_absorpt_correction_T_max 1.00000
_exptl_absorpt_correction_T_min 0.55978
_exptl_absorpt_correction_type multi-scan
_exptl_absorpt_process_details
;
CrysAlisPro, Agilent Technologies,
Version 1.171.36.28 (release 01-02-2013 CrysAlis171 .NET)
(compiled Feb  1 2013,16:14:44)
Empirical absorption correction using spherical harmonics,
 implemented in SCALE3 ABSPACK scaling algorithm.
;
_exptl_crystal_colour colourless
_exptl_crystal_colour_primary colourless
_exptl_crystal_density_diffrn 1.358
_exptl_crystal_description plate
_exptl_crystal_F_000 364
_exptl_crystal_size_max 0.1
_exptl_crystal_size_mid 0.05
_exptl_crystal_size_min 0.02
_refine_diff_density_max 0.195
_refine_diff_density_min -0.136
_refine_diff_density_rms 0.033
_refine_ls_abs_structure_details
;
 Flack x determined using 1412 quotients [(I+)-(I-)]/[(I+)+(I-)]
 (Parsons, Flack and Wagner, Acta Cryst. B69 (2013) 249-259).
;
_refine_ls_abs_structure_Flack 0.05(7)
_refine_ls_extinction_method none
_refine_ls_goodness_of_fit_ref 1.046
_refine_ls_hydrogen_treatment constr
_refine_ls_matrix_type full
_refine_ls_number_parameters 230
_refine_ls_number_reflns 3211
_refine_ls_number_restraints 1
_refine_ls_restrained_S_all 1.046
_refine_ls_R_factor_all 0.0310
_refine_ls_R_factor_gt 0.0306
_refine_ls_shift/su_max 0.000
_refine_ls_shift/su_mean 0.000
_refine_ls_structure_factor_coef Fsqd
_refine_ls_weighting_details 'w=1/[\s^2^(Fo^2^)+(0.0531P)^2^+0.1215P] where P=(Fo^2^+2Fc^2^)/3'
_refine_ls_weighting_scheme calc
_refine_ls_wR_factor_gt 0.0834
_refine_ls_wR_factor_ref 0.0840
_reflns_Friedel_coverage 0.823
_reflns_Friedel_fraction_full 0.954
_reflns_Friedel_fraction_max 0.926
_reflns_number_gt 3187
_reflns_number_total 3211
_reflns_threshold_expression 'I > 2\s(I)'
_cod_data_source_file np6b00839_si_004.cif
_cod_data_source_block 21
_cod_database_code 1545410
_chemical_oxdiff_formula 'C19 H20 O6'
_shelx_space_group_comment
;
The symmetry employed for this shelxl refinement is uniquely defined
by the following loop, which should always be used as a source of
symmetry information in preference to the above space-group names.
They are only intended as comments.
;
_shelx_estimated_absorpt_t_max 0.774
_shelx_estimated_absorpt_t_min 0.545
_reflns_odcompleteness_completeness 97.33
_reflns_odcompleteness_iscentric 1
_reflns_odcompleteness_theta 69.95
_olex2_refinement_description
;
1. Fixed Uiso
 At 1.2 times of:
  All C(H) groups, All C(H,H) groups
 At 1.5 times of:
  All C(H,H,H) groups
2.a Ternary CH refined with riding coordinates:
 C7(H7)
2.b Secondary CH2 refined with riding coordinates:
 C8(H8A,H8B)
2.c Aromatic/amide H refined with riding coordinates:
 C6(H6), C11(H11), C12(H12), C14(H14), C15(H15)
2.d Idealised Me refined as rotating group:
 C16(H16A,H16B,H16C), C17(H17A,H17B,H17C), C18(H18A,H18B,H18C), C19(H19A,H19B,
 H19C)
;
_shelx_shelxl_version_number 2016/4
_olex2_submission_special_instructions 'No special instructions were received'

loop_
_space_group_symop_operation_xyz
'x, y, z'
'-x, y+1/2, -z'

loop_
_atom_site_label
_atom_site_type_symbol
_atom_site_fract_x
_atom_site_fract_y
_atom_site_fract_z
_atom_site_U_iso_or_equiv
_atom_site_adp_type
_atom_site_occupancy
_atom_site_site_symmetry_order
_atom_site_calc_flag
_atom_site_refinement_flags_posn
O1 O -0.08477(14) -0.61390(17) -0.38533(9) 0.0177(3) Uani 1 1 d .
O2 O -0.52590(18) -0.3732(2) -0.41926(12) 0.0290(3) Uani 1 1 d .
O3 O -0.54060(16) -0.47781(19) -0.21635(11) 0.0248(3) Uani 1 1 d .
O4 O -0.37233(17) -0.61478(19) -0.03449(10) 0.0251(3) Uani 1 1 d .
O5 O -0.07073(16) -0.74316(19) -0.02520(10) 0.0245(3) Uani 1 1 d .
O6 O 0.21473(18) -0.6023(2) -0.79553(11) 0.0320(4) Uani 1 1 d .
C1 C -0.1648(2) -0.6105(2) -0.30290(13) 0.0163(3) Uani 1 1 d .
C2 C -0.3204(2) -0.5381(2) -0.30964(14) 0.0164(4) Uani 1 1 d .
C3 C -0.3906(2) -0.5471(2) -0.21730(15) 0.0185(4) Uani 1 1 d .
C4 C -0.3061(2) -0.6178(2) -0.12432(14) 0.0185(4) Uani 1 1 d .
C5 C -0.1470(2) -0.6827(2) -0.12034(14) 0.0189(4) Uani 1 1 d .
C6 C -0.0787(2) -0.6820(2) -0.21012(14) 0.0175(3) Uani 1 1 d .
H6 H 0.026298 -0.730195 -0.208163 0.021 Uiso 1 1 calc R
C7 C -0.1886(2) -0.5932(2) -0.48910(13) 0.0167(3) Uani 1 1 d .
H7 H -0.265562 -0.689958 -0.503796 0.020 Uiso 1 1 calc R
C8 C -0.2878(2) -0.4348(2) -0.48879(14) 0.0201(4) Uani 1 1 d .
H8A H -0.212457 -0.338470 -0.473838 0.024 Uiso 1 1 calc R
H8B H -0.358701 -0.418255 -0.559591 0.024 Uiso 1 1 calc R
C9 C -0.3936(2) -0.4436(2) -0.40593(14) 0.0190(4) Uani 1 1 d .
C10 C -0.0790(2) -0.5924(2) -0.56904(14) 0.0174(4) Uani 1 1 d .
C11 C 0.0756(2) -0.5206(2) -0.54633(14) 0.0186(4) Uani 1 1 d .
H11 H 0.112087 -0.468904 -0.479384 0.022 Uiso 1 1 calc R
C12 C 0.1788(2) -0.5221(2) -0.61919(14) 0.0200(4) Uani 1 1 d .
H12 H 0.285413 -0.474462 -0.601594 0.024 Uiso 1 1 calc R
C13 C 0.1237(2) -0.5943(3) -0.71796(15) 0.0228(4) Uani 1 1 d .
C14 C -0.0325(3) -0.6642(3) -0.74306(15) 0.0272(4) Uani 1 1 d .
H14 H -0.070754 -0.712036 -0.811016 0.033 Uiso 1 1 calc R
C15 C -0.1325(2) -0.6640(3) -0.66856(15) 0.0233(4) Uani 1 1 d .
H15 H -0.238517 -0.713190 -0.685640 0.028 Uiso 1 1 calc R
C16 C -0.6742(2) -0.5820(3) -0.2638(2) 0.0358(5) Uani 1 1 d .
H16A H -0.663882 -0.609914 -0.336294 0.054 Uiso 1 1 calc GR
H16B H -0.778102 -0.523264 -0.265561 0.054 Uiso 1 1 calc GR
H16C H -0.672419 -0.684411 -0.222259 0.054 Uiso 1 1 calc GR
C17 C -0.4229(3) -0.7743(3) -0.00292(18) 0.0329(5) Uani 1 1 d .
H17A H -0.519002 -0.812474 -0.054494 0.049 Uiso 1 1 calc GR
H17B H -0.451243 -0.765200 0.067157 0.049 Uiso 1 1 calc GR
H17C H -0.332920 -0.854205 0.000185 0.049 Uiso 1 1 calc GR
C18 C 0.0935(3) -0.8039(3) -0.01665(17) 0.0307(5) Uani 1 1 d .
H18A H 0.092848 -0.899986 -0.063656 0.046 Uiso 1 1 calc GR
H18B H 0.137550 -0.837523 0.056713 0.046 Uiso 1 1 calc GR
H18C H 0.162597 -0.715838 -0.037168 0.046 Uiso 1 1 calc GR
C19 C 0.3814(3) -0.5499(3) -0.76776(18) 0.0328(5) Uani 1 1 d .
H19A H 0.435389 -0.568214 -0.827842 0.049 Uiso 1 1 calc GR
H19B H 0.438168 -0.614085 -0.706551 0.049 Uiso 1 1 calc GR
H19C H 0.385546 -0.431208 -0.749744 0.049 Uiso 1 1 calc GR

loop_
_atom_site_aniso_label
_atom_site_aniso_U_11
_atom_site_aniso_U_22
_atom_site_aniso_U_33
_atom_site_aniso_U_23
_atom_site_aniso_U_13
_atom_site_aniso_U_12
O1 0.0128(5) 0.0261(6) 0.0145(6) 0.0005(5) 0.0031(4) 0.0013(5)
O2 0.0208(7) 0.0386(8) 0.0270(7) 0.0060(6) 0.0033(5) 0.0122(6)
O3 0.0159(6) 0.0345(7) 0.0248(6) -0.0039(6) 0.0062(5) 0.0046(6)
O4 0.0300(7) 0.0292(7) 0.0190(6) -0.0012(6) 0.0121(5) 0.0009(6)
O5 0.0229(7) 0.0341(7) 0.0158(6) 0.0041(5) 0.0023(5) 0.0066(6)
O6 0.0365(8) 0.0410(9) 0.0229(7) -0.0051(7) 0.0165(6) -0.0029(7)
C1 0.0136(7) 0.0189(8) 0.0164(8) -0.0019(7) 0.0032(6) -0.0027(7)
C2 0.0135(8) 0.0197(8) 0.0151(8) -0.0019(7) 0.0008(6) -0.0018(7)
C3 0.0145(8) 0.0208(9) 0.0203(9) -0.0042(7) 0.0038(7) -0.0007(7)
C4 0.0181(8) 0.0218(8) 0.0171(8) -0.0025(7) 0.0070(6) -0.0029(7)
C5 0.0192(8) 0.0210(8) 0.0153(8) -0.0006(7) 0.0008(7) -0.0010(7)
C6 0.0112(7) 0.0219(8) 0.0186(8) -0.0011(7) 0.0013(6) 0.0008(6)
C7 0.0144(7) 0.0197(8) 0.0150(8) -0.0003(7) 0.0007(6) -0.0014(7)
C8 0.0204(8) 0.0224(9) 0.0171(8) 0.0025(7) 0.0023(7) 0.0030(7)
C9 0.0166(8) 0.0208(9) 0.0185(8) -0.0022(7) 0.0013(7) -0.0009(7)
C10 0.0198(8) 0.0167(8) 0.0158(8) 0.0009(7) 0.0038(6) 0.0007(7)
C11 0.0210(9) 0.0193(8) 0.0154(8) -0.0006(7) 0.0036(7) -0.0009(7)
C12 0.0196(8) 0.0214(9) 0.0192(8) 0.0029(7) 0.0044(7) -0.0005(7)
C13 0.0277(9) 0.0248(9) 0.0180(8) 0.0025(7) 0.0096(7) 0.0020(8)
C14 0.0315(10) 0.0346(11) 0.0151(8) -0.0067(8) 0.0035(7) -0.0044(8)
C15 0.0216(9) 0.0280(10) 0.0196(9) -0.0039(7) 0.0026(7) -0.0040(7)
C16 0.0137(8) 0.0387(12) 0.0540(14) 0.0095(10) 0.0042(9) -0.0001(8)
C17 0.0398(12) 0.0341(12) 0.0308(11) 0.0073(9) 0.0211(9) 0.0028(9)
C18 0.0282(11) 0.0420(12) 0.0196(9) 0.0021(8) -0.0005(8) 0.0135(9)
C19 0.0329(11) 0.0371(12) 0.0336(11) 0.0052(9) 0.0191(9) 0.0039(9)

loop_
_atom_type_symbol
_atom_type_description
_atom_type_scat_dispersion_real
_atom_type_scat_dispersion_imag
_atom_type_scat_source
C C 0.0181 0.0091 'International Tables Vol C Tables 4.2.6.8 and 6.1.1.4'
H H 0.0000 0.0000 'International Tables Vol C Tables 4.2.6.8 and 6.1.1.4'
O O 0.0492 0.0322 'International Tables Vol C Tables 4.2.6.8 and 6.1.1.4'

loop_
_geom_angle_atom_site_label_1
_geom_angle_atom_site_label_2
_geom_angle_atom_site_label_3
_geom_angle
C1 O1 C7 115.06(12)
C3 O3 C16 112.93(16)
C4 O4 C17 114.31(15)
C5 O5 C18 117.26(15)
C13 O6 C19 117.04(16)
O1 C1 C2 123.22(15)
O1 C1 C6 114.50(14)
C6 C1 C2 122.26(15)
C1 C2 C3 116.90(16)
C1 C2 C9 118.92(15)
C3 C2 C9 123.87(16)
O3 C3 C2 120.82(16)
O3 C3 C4 117.72(15)
C4 C3 C2 121.37(15)
O4 C4 C3 120.06(16)
O4 C4 C5 120.32(16)
C3 C4 C5 119.48(15)
O5 C5 C4 115.50(15)
O5 C5 C6 124.17(16)
C6 C5 C4 120.33(16)
C1 C6 H6 120.2
C5 C6 C1 119.54(15)
C5 C6 H6 120.2
O1 C7 H7 109.0
O1 C7 C8 108.51(14)
O1 C7 C10 107.55(13)
C8 C7 H7 109.0
C10 C7 H7 109.0
C10 C7 C8 113.71(15)
C7 C8 H8A 109.5
C7 C8 H8B 109.5
H8A C8 H8B 108.1
C9 C8 C7 110.82(15)
C9 C8 H8A 109.5
C9 C8 H8B 109.5
O2 C9 C2 124.42(16)
O2 C9 C8 120.95(16)
C2 C9 C8 114.60(15)
C11 C10 C7 121.33(15)
C11 C10 C15 118.52(16)
C15 C10 C7 120.14(15)
C10 C11 H11 119.2
C10 C11 C12 121.62(16)
C12 C11 H11 119.2
C11 C12 H12 120.4
C13 C12 C11 119.12(17)
C13 C12 H12 120.4
O6 C13 C12 123.96(17)
O6 C13 C14 115.94(17)
C12 C13 C14 120.10(16)
C13 C14 H14 120.1
C15 C14 C13 119.87(17)
C15 C14 H14 120.1
C10 C15 H15 119.6
C14 C15 C10 120.74(17)
C14 C15 H15 119.6
O3 C16 H16A 109.5
O3 C16 H16B 109.5
O3 C16 H16C 109.5
H16A C16 H16B 109.5
H16A C16 H16C 109.5
H16B C16 H16C 109.5
O4 C17 H17A 109.5
O4 C17 H17B 109.5
O4 C17 H17C 109.5
H17A C17 H17B 109.5
H17A C17 H17C 109.5
H17B C17 H17C 109.5
O5 C18 H18A 109.5
O5 C18 H18B 109.5
O5 C18 H18C 109.5
H18A C18 H18B 109.5
H18A C18 H18C 109.5
H18B C18 H18C 109.5
O6 C19 H19A 109.5
O6 C19 H19B 109.5
O6 C19 H19C 109.5
H19A C19 H19B 109.5
H19A C19 H19C 109.5
H19B C19 H19C 109.5

loop_
_geom_bond_atom_site_label_1
_geom_bond_atom_site_label_2
_geom_bond_distance
O1 C1 1.361(2)
O1 C7 1.447(2)
O2 C9 1.217(2)
O3 C3 1.367(2)
O3 C16 1.426(3)
O4 C4 1.377(2)
O4 C17 1.432(3)
O5 C5 1.352(2)
O5 C18 1.433(2)
O6 C13 1.370(2)
O6 C19 1.423(3)
C1 C2 1.404(2)
C1 C6 1.388(2)
C2 C3 1.427(2)
C2 C9 1.477(2)
C3 C4 1.383(2)
C4 C5 1.412(2)
C5 C6 1.386(2)
C6 H6 0.9500
C7 H7 1.0000
C7 C8 1.516(2)
C7 C10 1.505(2)
C8 H8A 0.9900
C8 H8B 0.9900
C8 C9 1.514(2)
C10 C11 1.384(2)
C10 C15 1.393(2)
C11 H11 0.9500
C11 C12 1.392(2)
C12 H12 0.9500
C12 C13 1.389(3)
C13 C14 1.391(3)
C14 H14 0.9500
C14 C15 1.389(3)
C15 H15 0.9500
C16 H16A 0.9800
C16 H16B 0.9800
C16 H16C 0.9800
C17 H17A 0.9800
C17 H17B 0.9800
C17 H17C 0.9800
C18 H18A 0.9800
C18 H18B 0.9800
C18 H18C 0.9800
C19 H19A 0.9800
C19 H19B 0.9800
C19 H19C 0.9800

loop_
_geom_torsion_atom_site_label_1
_geom_torsion_atom_site_label_2
_geom_torsion_atom_site_label_3
_geom_torsion_atom_site_label_4
_geom_torsion
O1 C1 C2 C3 178.71(15)
O1 C1 C2 C9 -7.4(3)
O1 C1 C6 C5 178.74(16)
O1 C7 C8 C9 -59.77(18)
O1 C7 C10 C11 -35.9(2)
O1 C7 C10 C15 144.49(17)
O3 C3 C4 O4 -0.9(3)
O3 C3 C4 C5 -176.60(17)
O4 C4 C5 O5 1.7(3)
O4 C4 C5 C6 -178.41(16)
O5 C5 C6 C1 -177.31(18)
O6 C13 C14 C15 179.04(18)
C1 O1 C7 C8 54.04(19)
C1 O1 C7 C10 177.45(14)
C1 C2 C3 O3 179.06(16)
C1 C2 C3 C4 2.6(3)
C1 C2 C9 O2 -178.50(18)
C1 C2 C9 C8 -0.3(2)
C2 C1 C6 C5 -0.1(3)
C2 C3 C4 O4 175.65(16)
C2 C3 C4 C5 0.0(3)
C3 C2 C9 O2 -5.1(3)
C3 C2 C9 C8 173.05(16)
C3 C4 C5 O5 177.36(17)
C3 C4 C5 C6 -2.8(3)
C4 C5 C6 C1 2.8(3)
C6 C1 C2 C3 -2.5(3)
C6 C1 C2 C9 171.33(17)
C7 O1 C1 C2 -21.0(2)
C7 O1 C1 C6 160.17(15)
C7 C8 C9 O2 -148.37(18)
C7 C8 C9 C2 33.4(2)
C7 C10 C11 C12 178.78(16)
C7 C10 C15 C14 -179.95(18)
C8 C7 C10 C11 84.3(2)
C8 C7 C10 C15 -95.3(2)
C9 C2 C3 O3 5.5(3)
C9 C2 C3 C4 -170.95(17)
C10 C7 C8 C9 -179.41(14)
C10 C11 C12 C13 1.5(3)
C11 C10 C15 C14 0.4(3)
C11 C12 C13 O6 179.82(18)
C11 C12 C13 C14 -0.1(3)
C12 C13 C14 C15 -1.0(3)
C13 C14 C15 C10 0.9(3)
C15 C10 C11 C12 -1.6(3)
C16 O3 C3 C2 81.7(2)
C16 O3 C3 C4 -101.7(2)
C17 O4 C4 C3 110.8(2)
C17 O4 C4 C5 -73.6(2)
C18 O5 C5 C4 -177.53(18)
C18 O5 C5 C6 2.6(3)
C19 O6 C13 C12 7.3(3)
C19 O6 C13 C14 -172.7(2)
